data_4132250
loop_
_publ_author_name
'Lu, Yanhui'
'Nakatsuji, Hidefumi'
'Okumura, Yukimasa'
'Yao, Lu'
'Ishihara, Kazuaki'

_publ_section_title
;
 Enantioselective Halo-oxy- and Halo-azacyclizations Induced by Chiral
 Amidophosphate Catalysts and Halo-Lewis Acids.
;
_journal_issue 19
_journal_name_full 'Journal of the American Chemical Society'
_journal_page_first 6039
_journal_page_last 6043
_journal_paper_doi 10.1021/jacs.8b02607
_journal_volume 140
_journal_year 2018
_chemical_absolute_configuration 'CHOOSE rm ad rmad syn or unk'
_chemical_formula_moiety 'C64 H50 I2 N O3 P Si2'
_chemical_formula_sum 'C64 H50 I2 N O3 P Si2'
_chemical_formula_weight 1222.06
_space_group_crystal_system orthorhombic
_space_group_IT_number 19
_space_group_name_Hall 'P 2ac 2ab'
_space_group_name_H-M_alt 'P 21 21 21'
_atom_sites_solution_hydrogens geom
_atom_sites_solution_primary direct
_atom_sites_solution_secondary difmap
_cell_angle_alpha 90.0000
_cell_angle_beta 90.0000
_cell_angle_gamma 90.0000
_cell_formula_units_Z 4
_cell_length_a 11.5142(17)
_cell_length_b 13.629(2)
_cell_length_c 33.558(5)
_cell_measurement_reflns_used 6744
_cell_measurement_temperature 123
_cell_measurement_theta_max 27.40
_cell_measurement_theta_min 3.40
_cell_volume 5266.2(13)
_computing_cell_refinement 'CrystalClear-SM Expert 2.1 b29'
_computing_data_collection 'CrystalClear-SM Expert 2.1 b29 (Rigaku, 2013)'
_computing_data_reduction 'CrystalClear-SM Expert 2.1 b29'
_computing_molecular_graphics 'CrystalStructure 4.2.2'
_computing_publication_material 'CrystalStructure 4.2.2 (Rigaku, 2016)'
_computing_structure_refinement 'SHELXL Version 2016/4 (Sheldrick, 2008)'
_computing_structure_solution 'SHELXT Version 2014/5 (Sheldrick, 2014)'
_diffrn_ambient_temperature 123
_diffrn_detector_area_resol_mean 5.814
_diffrn_measured_fraction_theta_full 0.953
_diffrn_measured_fraction_theta_max 0.945
_diffrn_measurement_device_type 'Rigaku XtaLAB P200'
_diffrn_measurement_method \w
_diffrn_radiation_type 'Mo K\a'
_diffrn_radiation_wavelength 0.71075
_diffrn_reflns_av_R_equivalents 0.1848
_diffrn_reflns_Laue_measured_fraction_full 0.953
_diffrn_reflns_Laue_measured_fraction_max 0.945
_diffrn_reflns_limit_h_max 14
_diffrn_reflns_limit_h_min -14
_diffrn_reflns_limit_k_max 13
_diffrn_reflns_limit_k_min -17
_diffrn_reflns_limit_l_max 38
_diffrn_reflns_limit_l_min -40
_diffrn_reflns_number 34992
_diffrn_reflns_point_group_measured_fraction_full 0.937
_diffrn_reflns_point_group_measured_fraction_max 0.926
_diffrn_reflns_theta_full 25.242
_diffrn_reflns_theta_max 27.527
_diffrn_reflns_theta_min 3.004
_diffrn_standards_number 0
_exptl_absorpt_coefficient_mu 1.320
_exptl_absorpt_correction_T_max 0.936
_exptl_absorpt_correction_T_min 0.823
_exptl_absorpt_correction_type multi-scan
_exptl_absorpt_process_details 'REQAB (Rigaku, 1998)'
_exptl_crystal_colour red
_exptl_crystal_density_diffrn 1.541
_exptl_crystal_density_method 'not measured'
_exptl_crystal_description prism
_exptl_crystal_F_000 2456.00
_exptl_crystal_size_max 0.100
_exptl_crystal_size_mid 0.100
_exptl_crystal_size_min 0.050
_refine_diff_density_max 2.20
_refine_diff_density_min -1.23
_refine_ls_abs_structure_details
;
 Flack x determined using 2833 quotients [(I+)-(I-)]/[(I+)+(I-)]
 (Parsons, Flack and Wagner, Acta Cryst. B69 (2013) 249-259).
;
_refine_ls_abs_structure_Flack -0.04(2)
_refine_ls_extinction_method none
_refine_ls_goodness_of_fit_ref 1.069
_refine_ls_hydrogen_treatment constr
_refine_ls_number_parameters 658
_refine_ls_number_reflns 11214
_refine_ls_number_restraints 0
_refine_ls_R_factor_all 0.0938
_refine_ls_R_factor_gt 0.0672
_refine_ls_shift/su_max 0.001
_refine_ls_structure_factor_coef Fsqd
_refine_ls_weighting_details 'w = 1/[\s^2^(Fo^2^)+(0.0598P)^2^+20.5137P] where P=(Fo^2^+2Fc^2^)/3'
_refine_ls_weighting_scheme calc
_refine_ls_wR_factor_gt 0.1620
_refine_ls_wR_factor_ref 0.1899
_reflns_Friedel_coverage 0.772
_reflns_Friedel_fraction_full 0.917
_reflns_Friedel_fraction_max 0.902
_reflns_number_gt 8776
_reflns_number_total 11214
_reflns_threshold_expression F^2^>2.0\s(F^2^)
_cod_data_source_file ja8b02607_si_004.cif
_cod_data_source_block 20180126-1
_cod_database_code 4132250

loop_
_space_group_symop_id
_space_group_symop_operation_xyz
1 +X,+Y,+Z
2 1/2-X,-Y,1/2+Z
3 1/2+X,1/2-Y,-Z
4 -X,1/2+Y,1/2-Z

loop_
_atom_site_label
_atom_site_type_symbol
_atom_site_fract_x
_atom_site_fract_y
_atom_site_fract_z
_atom_site_U_iso_or_equiv
_atom_site_adp_type
_atom_site_occupancy
_atom_site_site_symmetry_order
_atom_site_calc_flag
_atom_site_refinement_flags_posn
_atom_site_refinement_flags_adp
I1 I 0.04398(8) 0.54695(6) 0.46501(3) 0.0307(2) Uani 1 1 d . .
I2 I -0.09544(9) 0.62519(8) 0.52095(3) 0.0429(3) Uani 1 1 d . .
P3 P 0.2300(2) 0.3901(2) 0.38227(9) 0.0153(5) Uani 1 1 d . .
SI1 Si 0.0704(2) 0.0972(2) 0.37920(9) 0.0133(6) Uani 1 1 d . .
SI2 Si 0.5223(3) 0.5821(2) 0.36347(9) 0.0145(6) Uani 1 1 d . .
O4 O 0.2234(6) 0.2861(5) 0.4040(2) 0.0145(15) Uani 1 1 d . .
O5 O 0.3603(6) 0.4008(5) 0.3661(2) 0.0155(16) Uani 1 1 d . .
O6 O 0.1924(7) 0.4652(6) 0.4107(2) 0.0228(18) Uani 1 1 d . .
N7 N 0.1619(7) 0.3790(7) 0.3396(3) 0.0154(18) Uani 1 1 d . .
H7 H 0.106152 0.335201 0.337339 0.019 Uiso 1 1 calc R U
C8 C 0.7073(9) 0.3789(8) 0.4828(3) 0.017(2) Uani 1 1 d . .
H8 H 0.754118 0.434807 0.488171 0.020 Uiso 1 1 calc R U
C9 C 0.4248(8) 0.0417(8) 0.3737(3) 0.013(2) Uani 1 1 d . .
C11 C 0.0455(10) 0.0118(8) 0.3363(3) 0.017(2) Uani 1 1 d . .
C12 C 0.5682(9) 0.2136(7) 0.4684(3) 0.015(2) Uani 1 1 d . .
H12 H 0.520487 0.157569 0.464386 0.018 Uiso 1 1 calc R U
C13 C 0.3839(9) 0.6546(7) 0.3653(3) 0.016(2) Uani 1 1 d . .
C14 C 0.6415(9) 0.6647(8) 0.3808(4) 0.016(2) Uani 1 1 d . .
C15 C 0.2916(9) 0.2056(7) 0.3927(3) 0.012(2) Uani 1 1 d . .
C16 C 0.4111(10) 0.2135(8) 0.3966(3) 0.014(2) Uani 1 1 d . .
C17 C -0.1700(10) 0.3695(9) 0.3574(4) 0.025(3) Uani 1 1 d . .
H17 H -0.219193 0.424326 0.352816 0.030 Uiso 1 1 calc R U
C18 C 0.2333(9) 0.1195(7) 0.3812(3) 0.013(2) Uani 1 1 d . .
C19 C 0.6209(9) 0.3831(8) 0.4517(3) 0.013(2) Uani 1 1 d . .
C20 C 0.6115(10) -0.0355(9) 0.3624(3) 0.021(2) Uani 1 1 d . .
H20 H 0.656713 -0.092035 0.356536 0.025 Uiso 1 1 calc R U
C21 C 0.6076(9) 0.4687(7) 0.4285(3) 0.013(2) Uani 1 1 d . .
H21 H 0.658789 0.522362 0.432641 0.015 Uiso 1 1 calc R U
C22 C 0.4947(10) -0.0422(8) 0.3641(3) 0.018(2) Uani 1 1 d . .
H22 H 0.458225 -0.103331 0.358739 0.022 Uiso 1 1 calc R U
C23 C 0.4509(9) 0.3931(7) 0.3949(3) 0.0114(18) Uani 1 1 d . .
C24 C -0.0226(9) 0.2086(8) 0.3707(3) 0.018(2) Uani 1 1 d . .
C25 C 0.5221(9) 0.4762(7) 0.3999(3) 0.014(2) Uani 1 1 d . .
C26 C 0.5528(9) 0.2987(7) 0.4443(3) 0.0124(19) Uani 1 1 d . .
C27 C 0.6671(9) 0.0560(9) 0.3695(3) 0.020(2) Uani 1 1 d . .
H27 H 0.748877 0.061638 0.366598 0.024 Uiso 1 1 calc R U
C28 C 0.6251(11) 0.7283(9) 0.4127(4) 0.025(3) Uani 1 1 d . .
H28 H 0.548851 0.734754 0.423191 0.030 Uiso 1 1 calc R U
C29 C 0.4816(9) 0.1313(7) 0.3838(3) 0.014(2) Uani 1 1 d . .
C30 C 0.7128(11) 0.7827(10) 0.4301(4) 0.026(3) Uani 1 1 d . .
H30 H 0.696512 0.826819 0.451261 0.031 Uiso 1 1 calc R U
C31 C 0.3264(11) 0.6646(9) 0.4023(4) 0.023(2) Uani 1 1 d . .
H31 H 0.352152 0.628229 0.424737 0.027 Uiso 1 1 calc R U
C32 C 0.4688(9) 0.3026(7) 0.4126(3) 0.013(2) Uani 1 1 d . .
C33 C 0.0949(12) -0.0353(8) 0.4445(3) 0.023(2) Uani 1 1 d . .
H33 H 0.169729 -0.048451 0.433776 0.028 Uiso 1 1 calc R U
C34 C 0.3024(9) 0.0386(8) 0.3728(3) 0.014(2) Uani 1 1 d . .
H34 H 0.265541 -0.021568 0.366058 0.017 Uiso 1 1 calc R U
C35 C 0.7559(11) 0.6561(9) 0.3664(4) 0.024(3) Uani 1 1 d . .
H35 H 0.771678 0.614952 0.344178 0.029 Uiso 1 1 calc R U
C36 C 0.5559(10) 0.5320(9) 0.3124(4) 0.023(2) Uani 1 1 d . .
C37 C 0.7222(11) 0.2953(9) 0.5045(3) 0.019(2) Uani 1 1 d . .
H37 H 0.780518 0.292987 0.524499 0.023 Uiso 1 1 calc R U
C38 C -0.0388(10) -0.0638(7) 0.3389(4) 0.021(2) Uani 1 1 d . .
H38 H -0.081841 -0.072238 0.362808 0.026 Uiso 1 1 calc R U
C39 C 0.0017(11) -0.1158(10) 0.2717(4) 0.026(3) Uani 1 1 d . .
H39 H -0.011114 -0.159398 0.250070 0.032 Uiso 1 1 calc R U
C40 C 0.0822(12) -0.0406(10) 0.2687(4) 0.027(3) Uani 1 1 d . .
H40 H 0.122236 -0.031270 0.244221 0.033 Uiso 1 1 calc R U
C41 C -0.1205(10) 0.3568(9) 0.3932(4) 0.025(3) Uani 1 1 d . .
H41 H -0.136030 0.402224 0.414007 0.030 Uiso 1 1 calc R U
C42 C 0.6029(9) 0.1360(8) 0.3805(3) 0.016(2) Uani 1 1 d . .
H42 H 0.641400 0.196135 0.386035 0.020 Uiso 1 1 calc R U
C43 C 0.0228(9) 0.0366(8) 0.4266(3) 0.018(2) Uani 1 1 d . .
C44 C 0.5993(11) 0.3940(10) 0.2679(4) 0.028(3) Uani 1 1 d . .
H44 H 0.611759 0.325625 0.264241 0.034 Uiso 1 1 calc R U
C45 C -0.0777(10) 0.2222(8) 0.3334(3) 0.019(2) Uani 1 1 d . .
H45 H -0.065254 0.176009 0.312600 0.023 Uiso 1 1 calc R U
C46 C 0.6524(11) 0.2126(9) 0.4977(4) 0.022(2) Uani 1 1 d . .
H46 H 0.663240 0.155281 0.513331 0.026 Uiso 1 1 calc R U
C47 C -0.0589(11) -0.1261(9) 0.3064(4) 0.029(3) Uani 1 1 d . .
H47 H -0.115763 -0.176353 0.308574 0.034 Uiso 1 1 calc R U
C48 C 0.0554(12) -0.0868(9) 0.4779(4) 0.027(3) Uani 1 1 d . .
H48 H 0.104292 -0.134621 0.489851 0.033 Uiso 1 1 calc R U
C49 C 0.1910(10) 0.4395(9) 0.3055(3) 0.020(2) Uani 1 1 d . .
C50 C -0.1492(10) 0.3020(10) 0.3268(4) 0.027(3) Uani 1 1 d . .
H50 H -0.184317 0.311093 0.301400 0.032 Uiso 1 1 calc R U
C51 C -0.0460(10) 0.2770(8) 0.4002(3) 0.020(2) Uani 1 1 d . .
H51 H -0.011065 0.269768 0.425714 0.024 Uiso 1 1 calc R U
C52 C -0.0520(14) -0.0697(9) 0.4935(4) 0.033(3) Uani 1 1 d . .
H52 H -0.078706 -0.106997 0.515629 0.039 Uiso 1 1 calc R U
C53 C 0.5720(9) 0.4306(8) 0.3060(4) 0.022(2) Uani 1 1 d . .
H53 H 0.564303 0.386359 0.327757 0.026 Uiso 1 1 calc R U
C54 C 0.1910(12) 0.7787(9) 0.3739(5) 0.033(3) Uani 1 1 d . .
H54 H 0.126344 0.821369 0.376820 0.040 Uiso 1 1 calc R U
C55 C 0.3382(12) 0.7063(9) 0.3332(4) 0.025(3) Uani 1 1 d . .
H55 H 0.373131 0.698853 0.307758 0.030 Uiso 1 1 calc R U
C56 C 0.8258(14) 0.7714(10) 0.4158(5) 0.036(3) Uani 1 1 d . .
H56 H 0.887756 0.807345 0.427457 0.044 Uiso 1 1 calc R U
C57 C 0.0525(12) 0.5709(9) 0.3285(4) 0.031(3) Uani 1 1 d . .
H57A H 0.026247 0.635479 0.319393 0.037 Uiso 1 1 calc R U
H57B H -0.014114 0.526304 0.330184 0.037 Uiso 1 1 calc R U
H57C H 0.088431 0.577182 0.354867 0.037 Uiso 1 1 calc R U
C58 C 0.6079(11) 0.4551(11) 0.2367(4) 0.030(3) Uani 1 1 d . .
H58 H 0.623379 0.429385 0.210935 0.036 Uiso 1 1 calc R U
C59 C 0.1709(13) 0.5840(10) 0.2658(4) 0.032(3) Uani 1 1 d . .
H59 H 0.136987 0.646648 0.261486 0.039 Uiso 1 1 calc R U
C60 C 0.5942(13) 0.5571(12) 0.2419(4) 0.037(3) Uani 1 1 d . .
H60 H 0.601244 0.600774 0.219916 0.044 Uiso 1 1 calc R U
C61 C 0.8473(13) 0.7083(11) 0.3848(5) 0.037(3) Uani 1 1 d . .
H61 H 0.924689 0.699589 0.375661 0.045 Uiso 1 1 calc R U
C62 C -0.0855(10) 0.0532(9) 0.4434(3) 0.024(2) Uani 1 1 d . .
H62 H -0.136153 0.100202 0.431782 0.028 Uiso 1 1 calc R U
C63 C 0.2674(12) 0.3997(10) 0.2773(4) 0.028(3) Uani 1 1 d . .
C64 C 0.2484(11) 0.5493(11) 0.2389(4) 0.032(3) Uani 1 1 d . .
H64 H 0.268827 0.587742 0.216378 0.038 Uiso 1 1 calc R U
C65 C 0.2320(11) 0.7279(9) 0.4057(4) 0.028(3) Uani 1 1 d . .
H65 H 0.195401 0.735665 0.430918 0.034 Uiso 1 1 calc R U
C66 C 0.2987(12) 0.4562(12) 0.2445(4) 0.033(3) Uani 1 1 d . .
H66 H 0.353768 0.431939 0.225850 0.040 Uiso 1 1 calc R U
C67 C 0.3119(12) 0.2955(11) 0.2809(4) 0.032(3) Uani 1 1 d . .
H67A H 0.282159 0.265957 0.305469 0.038 Uiso 1 1 calc R U
H67B H 0.285241 0.257030 0.257931 0.038 Uiso 1 1 calc R U
H67C H 0.396953 0.295932 0.281498 0.038 Uiso 1 1 calc R U
C68 C 0.1392(10) 0.5307(8) 0.2997(4) 0.021(2) Uani 1 1 d . .
C69 C 0.5702(12) 0.5919(10) 0.2797(4) 0.034(3) Uani 1 1 d . .
H69 H 0.563216 0.660787 0.283318 0.040 Uiso 1 1 calc R U
C70 C -0.1209(12) 0.0014(10) 0.4773(4) 0.034(3) Uani 1 1 d . .
H70 H -0.193825 0.015828 0.489098 0.041 Uiso 1 1 calc R U
C71 C 0.2441(12) 0.7680(9) 0.3371(5) 0.032(3) Uani 1 1 d . .
H71 H 0.215765 0.803070 0.314591 0.039 Uiso 1 1 calc R U
C72 C 0.1054(11) 0.0204(9) 0.3000(3) 0.021(2) Uani 1 1 d . .
H72 H 0.163268 0.069568 0.297176 0.026 Uiso 1 1 calc R U

loop_
_atom_site_aniso_label
_atom_site_aniso_U_11
_atom_site_aniso_U_22
_atom_site_aniso_U_33
_atom_site_aniso_U_23
_atom_site_aniso_U_13
_atom_site_aniso_U_12
I1 0.0348(4) 0.0256(4) 0.0318(5) -0.0022(4) -0.0023(4) 0.0021(3)
I2 0.0409(5) 0.0462(6) 0.0417(6) -0.0117(5) 0.0085(4) -0.0087(4)
P3 0.0157(13) 0.0124(13) 0.0178(14) 0.0003(11) -0.0022(10) 0.0020(10)
SI1 0.0140(14) 0.0122(13) 0.0138(15) 0.0001(11) -0.0002(10) -0.0024(10)
SI2 0.0203(15) 0.0084(12) 0.0149(15) -0.0001(11) -0.0009(11) -0.0008(10)
O4 0.015(4) 0.015(4) 0.014(4) 0.001(3) 0.003(3) 0.003(3)
O5 0.016(4) 0.011(4) 0.019(4) 0.001(3) -0.005(3) -0.003(3)
O6 0.029(4) 0.016(4) 0.023(4) -0.006(4) 0.004(3) 0.006(3)
N7 0.012(4) 0.014(4) 0.020(5) 0.004(4) -0.001(3) -0.004(3)
C8 0.015(5) 0.021(5) 0.015(5) 0.001(5) -0.008(4) -0.003(4)
C9 0.014(5) 0.009(4) 0.015(5) -0.002(4) 0.003(4) -0.001(4)
C11 0.014(5) 0.019(5) 0.017(6) -0.002(4) -0.006(4) 0.000(4)
C12 0.026(6) 0.013(4) 0.007(5) 0.001(4) -0.004(4) 0.000(4)
C13 0.015(5) 0.009(5) 0.023(6) 0.001(4) -0.003(4) -0.003(4)
C14 0.012(5) 0.012(5) 0.024(6) 0.005(4) -0.002(4) 0.002(4)
C15 0.019(5) 0.006(4) 0.012(5) 0.000(4) -0.004(4) -0.001(4)
C16 0.018(5) 0.015(5) 0.008(5) -0.002(4) -0.001(4) 0.004(4)
C17 0.013(5) 0.018(5) 0.045(8) 0.005(6) 0.003(5) 0.009(4)
C18 0.018(5) 0.008(4) 0.014(5) 0.000(4) -0.001(4) 0.000(4)
C19 0.015(5) 0.012(4) 0.012(5) -0.002(4) -0.004(4) 0.002(4)
C20 0.021(5) 0.018(5) 0.024(6) -0.004(5) 0.002(5) 0.012(4)
C21 0.015(5) 0.010(5) 0.012(5) -0.003(4) 0.003(4) 0.002(4)
C22 0.027(5) 0.011(5) 0.017(6) 0.002(5) 0.000(4) 0.001(4)
C23 0.015(4) 0.009(4) 0.010(5) 0.001(4) 0.002(4) 0.003(4)
C24 0.011(5) 0.018(5) 0.024(6) -0.004(4) -0.002(4) -0.002(4)
C25 0.020(5) 0.008(4) 0.014(5) -0.001(4) -0.006(4) -0.002(4)
C26 0.013(5) 0.008(4) 0.015(5) -0.006(4) -0.002(4) 0.003(4)
C27 0.014(5) 0.024(6) 0.022(6) -0.001(5) 0.002(4) 0.009(5)
C28 0.029(7) 0.022(6) 0.023(7) -0.001(5) -0.002(5) 0.000(5)
C29 0.017(5) 0.009(4) 0.016(5) 0.002(4) 0.000(4) 0.000(4)
C30 0.024(6) 0.027(6) 0.026(7) -0.001(5) -0.005(5) -0.005(5)
C31 0.025(6) 0.023(6) 0.020(6) -0.005(5) 0.001(5) 0.004(5)
C32 0.015(5) 0.006(4) 0.018(5) -0.003(4) 0.002(4) -0.002(4)
C33 0.034(6) 0.017(5) 0.018(6) 0.005(5) -0.001(5) -0.005(5)
C34 0.015(5) 0.012(5) 0.017(5) -0.003(4) -0.002(4) -0.007(4)
C35 0.025(6) 0.021(6) 0.026(7) -0.010(5) -0.004(5) 0.004(5)
C36 0.024(6) 0.027(6) 0.017(6) 0.005(5) 0.001(5) -0.004(5)
C37 0.030(6) 0.020(5) 0.007(5) 0.001(4) -0.005(4) 0.001(5)
C38 0.024(5) 0.010(5) 0.029(6) 0.002(4) -0.009(5) 0.004(4)
C39 0.034(7) 0.023(6) 0.022(6) -0.010(5) -0.016(5) 0.011(5)
C40 0.034(7) 0.027(6) 0.022(6) 0.000(5) -0.006(5) 0.004(6)
C41 0.023(6) 0.022(6) 0.030(7) -0.008(5) 0.002(5) 0.001(5)
C42 0.014(5) 0.013(5) 0.022(6) 0.001(4) 0.003(4) -0.004(4)
C43 0.020(5) 0.021(5) 0.012(5) -0.001(4) 0.003(4) -0.008(4)
C44 0.027(6) 0.034(7) 0.024(7) -0.007(5) 0.000(5) 0.000(6)
C45 0.019(5) 0.018(5) 0.021(6) -0.002(4) -0.002(4) -0.005(4)
C46 0.031(6) 0.017(5) 0.018(6) 0.004(5) -0.008(5) 0.003(5)
C47 0.022(6) 0.012(5) 0.051(8) -0.009(5) -0.014(5) 0.007(5)
C48 0.042(7) 0.025(6) 0.015(6) 0.007(5) 0.000(5) -0.012(5)
C49 0.019(5) 0.021(6) 0.020(6) 0.002(5) -0.005(4) -0.005(4)
C50 0.008(5) 0.035(7) 0.038(8) 0.006(6) -0.001(5) 0.003(5)
C51 0.020(5) 0.022(5) 0.017(6) -0.001(4) -0.005(5) -0.003(5)
C52 0.052(8) 0.026(6) 0.020(6) 0.003(5) 0.010(6) -0.010(6)
C53 0.017(5) 0.022(6) 0.026(6) -0.005(5) 0.001(4) 0.000(4)
C54 0.029(7) 0.017(6) 0.054(10) -0.001(6) -0.015(6) 0.006(5)
C55 0.035(7) 0.019(6) 0.022(7) 0.010(5) -0.008(5) -0.011(5)
C56 0.046(8) 0.020(6) 0.044(9) 0.011(6) -0.019(7) -0.007(6)
C57 0.033(7) 0.022(6) 0.038(8) 0.001(5) -0.004(6) 0.014(5)
C58 0.024(6) 0.046(8) 0.019(6) -0.003(6) 0.006(5) 0.005(6)
C59 0.044(8) 0.025(6) 0.027(7) 0.006(5) -0.011(6) -0.005(6)
C60 0.042(7) 0.052(9) 0.015(6) -0.002(6) 0.010(6) -0.012(7)
C61 0.029(7) 0.028(7) 0.055(10) -0.011(7) 0.004(6) -0.006(6)
C62 0.023(6) 0.026(6) 0.021(6) -0.001(5) 0.003(5) -0.005(5)
C63 0.032(7) 0.035(7) 0.017(6) -0.006(5) -0.008(5) 0.005(6)
C64 0.031(7) 0.038(7) 0.026(7) 0.011(6) -0.004(5) -0.018(6)
C65 0.023(6) 0.020(6) 0.042(8) -0.006(6) 0.008(5) 0.008(5)
C66 0.033(7) 0.044(8) 0.022(7) -0.010(6) 0.001(5) -0.004(7)
C67 0.033(7) 0.041(8) 0.021(7) -0.008(6) 0.000(5) 0.013(6)
C68 0.023(6) 0.017(6) 0.024(6) 0.002(5) -0.010(4) -0.002(4)
C69 0.043(8) 0.028(6) 0.029(8) 0.003(5) 0.011(6) -0.010(6)
C70 0.037(7) 0.038(7) 0.028(7) 0.000(6) 0.009(6) -0.004(6)
C71 0.037(7) 0.015(6) 0.044(9) 0.011(6) -0.018(6) -0.006(5)
C72 0.023(6) 0.025(6) 0.016(6) -0.004(4) 0.002(5) 0.003(5)

loop_
_atom_type_symbol
_atom_type_description
_atom_type_scat_dispersion_real
_atom_type_scat_dispersion_imag
_atom_type_scat_source
C C 0.0033 0.0016
;
International Tables for Crystallography
(Vol. C, Tables 4.2.6.8 and 6.1.1.4)
;
H H 0.0000 0.0000
;
International Tables for Crystallography
(Vol. C, Table 6.1.1.4)
;
I I -0.4742 1.8119
;
International Tables for Crystallography
(Vol. C, Tables 4.2.6.8 and 6.1.1.4)
;
N N 0.0061 0.0033
;
International Tables for Crystallography
(Vol. C, Tables 4.2.6.8 and 6.1.1.4)
;
O O 0.0106 0.0060
;
International Tables for Crystallography
(Vol. C, Tables 4.2.6.8 and 6.1.1.4)
;
P P 0.1023 0.0942
;
International Tables for Crystallography
(Vol. C, Tables 4.2.6.8 and 6.1.1.4)
;
Si Si 0.0817 0.0704
;
International Tables for Crystallography
(Vol. C, Tables 4.2.6.8 and 6.1.1.4)
;

loop_
_geom_angle_atom_site_label_1
_geom_angle_atom_site_label_2
_geom_angle_atom_site_label_3
_geom_angle
O6 P3 O4 108.0(5)
O6 P3 O5 115.7(5)
O4 P3 O5 106.3(4)
O6 P3 N7 119.4(5)
O4 P3 N7 107.1(5)
O5 P3 N7 99.2(4)
C11 SI1 C43 109.5(5)
C11 SI1 C24 107.3(5)
C43 SI1 C24 108.6(5)
C11 SI1 C18 106.1(5)
C43 SI1 C18 109.2(5)
C24 SI1 C18 116.0(5)
C14 SI2 C13 107.3(5)
C14 SI2 C36 110.5(5)
C13 SI2 C36 113.2(5)
C14 SI2 C25 105.0(5)
C13 SI2 C25 112.4(5)
C36 SI2 C25 108.1(5)
C15 O4 P3 123.0(7)
C23 O5 P3 116.7(7)
C49 N7 P3 121.8(7)
C49 N7 H7 119.1
P3 N7 H7 119.1
C37 C8 C19 120.4(10)
C37 C8 H8 119.8
C19 C8 H8 119.8
C34 C9 C29 119.3(9)
C34 C9 C22 122.1(10)
C29 C9 C22 118.6(9)
C72 C11 C38 116.7(10)
C72 C11 SI1 122.6(9)
C38 C11 SI1 120.6(9)
C46 C12 C26 119.9(10)
C46 C12 H12 120.0
C26 C12 H12 120.0
C55 C13 C31 117.0(11)
C55 C13 SI2 124.3(10)
C31 C13 SI2 118.4(8)
C28 C14 C35 116.3(11)
C28 C14 SI2 121.0(9)
C35 C14 SI2 122.0(9)
C16 C15 O4 118.0(9)
C16 C15 C18 124.4(9)
O4 C15 C18 117.3(9)
C15 C16 C29 117.9(9)
C15 C16 C32 122.8(9)
C29 C16 C32 119.3(9)
C41 C17 C50 120.0(11)
C41 C17 H17 120.0
C50 C17 H17 120.0
C34 C18 C15 116.4(9)
C34 C18 SI1 115.6(7)
C15 C18 SI1 127.9(8)
C21 C19 C26 121.1(9)
C21 C19 C8 120.4(9)
C26 C19 C8 118.4(10)
C22 C20 C27 120.0(11)
C22 C20 H20 120.0
C27 C20 H20 120.0
C25 C21 C19 121.5(9)
C25 C21 H21 119.2
C19 C21 H21 119.2
C20 C22 C9 121.0(11)
C20 C22 H22 119.5
C9 C22 H22 119.5
C32 C23 C25 125.4(9)
C32 C23 O5 117.7(9)
C25 C23 O5 116.6(8)
C51 C24 C45 117.2(10)
C51 C24 SI1 123.0(9)
C45 C24 SI1 119.7(8)
C21 C25 C23 116.1(9)
C21 C25 SI2 120.4(8)
C23 C25 SI2 122.5(8)
C19 C26 C12 119.6(9)
C19 C26 C32 118.1(9)
C12 C26 C32 122.3(9)
C42 C27 C20 120.1(10)
C42 C27 H27 119.9
C20 C27 H27 119.9
C30 C28 C14 124.1(12)
C30 C28 H28 118.0
C14 C28 H28 118.0
C42 C29 C9 118.5(10)
C42 C29 C16 123.1(10)
C9 C29 C16 118.5(9)
C28 C30 C56 118.5(13)
C28 C30 H30 120.8
C56 C30 H30 120.8
C65 C31 C13 119.9(12)
C65 C31 H31 120.0
C13 C31 H31 120.0
C23 C32 C26 116.7(9)
C23 C32 C16 120.5(9)
C26 C32 C16 122.5(9)
C48 C33 C43 119.6(12)
C48 C33 H33 120.2
C43 C33 H33 120.2
C18 C34 C9 123.0(9)
C18 C34 H34 118.5
C9 C34 H34 118.5
C14 C35 C61 120.3(12)
C14 C35 H35 119.9
C61 C35 H35 119.9
C69 C36 C53 116.3(12)
C69 C36 SI2 122.3(10)
C53 C36 SI2 121.3(9)
C8 C37 C46 120.8(10)
C8 C37 H37 119.6
C46 C37 H37 119.6
C47 C38 C11 120.4(12)
C47 C38 H38 119.8
C11 C38 H38 119.8
C47 C39 C40 118.8(11)
C47 C39 H39 120.6
C40 C39 H39 120.6
C72 C40 C39 121.6(12)
C72 C40 H40 119.2
C39 C40 H40 119.2
C17 C41 C51 120.7(11)
C17 C41 H41 119.7
C51 C41 H41 119.7
C27 C42 C29 121.5(11)
C27 C42 H42 119.2
C29 C42 H42 119.2
C62 C43 C33 118.0(11)
C62 C43 SI1 122.4(9)
C33 C43 SI1 119.4(8)
C58 C44 C53 120.3(13)
C58 C44 H44 119.8
C53 C44 H44 119.8
C50 C45 C24 120.8(11)
C50 C45 H45 119.6
C24 C45 H45 119.6
C12 C46 C37 120.8(10)
C12 C46 H46 119.6
C37 C46 H46 119.6
C39 C47 C38 121.1(12)
C39 C47 H47 119.4
C38 C47 H47 119.4
C52 C48 C33 121.2(13)
C52 C48 H48 119.4
C33 C48 H48 119.4
C68 C49 C63 121.4(11)
C68 C49 N7 121.2(11)
C63 C49 N7 117.3(11)
C45 C50 C17 120.1(12)
C45 C50 H50 120.0
C17 C50 H50 120.0
C24 C51 C41 121.2(11)
C24 C51 H51 119.4
C41 C51 H51 119.4
C48 C52 C70 119.6(12)
C48 C52 H52 120.2
C70 C52 H52 120.2
C44 C53 C36 120.9(12)
C44 C53 H53 119.5
C36 C53 H53 119.5
C65 C54 C71 119.7(12)
C65 C54 H54 120.2
C71 C54 H54 120.2
C71 C55 C13 122.4(13)
C71 C55 H55 118.8
C13 C55 H55 118.8
C61 C56 C30 119.9(13)
C61 C56 H56 120.1
C30 C56 H56 120.1
C68 C57 H57A 109.5
C68 C57 H57B 109.5
H57A C57 H57B 109.5
C68 C57 H57C 109.5
H57A C57 H57C 109.5
H57B C57 H57C 109.5
C44 C58 C60 120.6(12)
C44 C58 H58 119.7
C60 C58 H58 119.7
C64 C59 C68 122.2(13)
C64 C59 H59 118.9
C68 C59 H59 118.9
C69 C60 C58 118.2(13)
C69 C60 H60 120.9
C58 C60 H60 120.9
C56 C61 C35 120.9(13)
C56 C61 H61 119.6
C35 C61 H61 119.6
C43 C62 C70 120.6(12)
C43 C62 H62 119.7
C70 C62 H62 119.7
C66 C63 C49 118.8(12)
C66 C63 C67 119.6(12)
C49 C63 C67 121.5(12)
C59 C64 C66 119.9(12)
C59 C64 H64 120.1
C66 C64 H64 120.1
C54 C65 C31 121.4(13)
C54 C65 H65 119.3
C31 C65 H65 119.3
C63 C66 C64 119.8(12)
C63 C66 H66 120.1
C64 C66 H66 120.1
C63 C67 H67A 109.5
C63 C67 H67B 109.5
H67A C67 H67B 109.5
C63 C67 H67C 109.5
H67A C67 H67C 109.5
H67B C67 H67C 109.5
C49 C68 C59 117.7(12)
C49 C68 C57 121.6(11)
C59 C68 C57 120.7(11)
C36 C69 C60 123.5(13)
C36 C69 H69 118.2
C60 C69 H69 118.2
C52 C70 C62 120.9(13)
C52 C70 H70 119.5
C62 C70 H70 119.5
C55 C71 C54 119.6(12)
C55 C71 H71 120.2
C54 C71 H71 120.2
C40 C72 C11 121.4(12)
C40 C72 H72 119.3
C11 C72 H72 119.3

loop_
_geom_bond_atom_site_label_1
_geom_bond_atom_site_label_2
_geom_bond_distance
I1 I2 2.6902(13)
P3 O6 1.465(8)
P3 O4 1.597(8)
P3 O5 1.601(8)
P3 N7 1.640(9)
SI1 C11 1.873(11)
SI1 C43 1.876(11)
SI1 C24 1.881(11)
SI1 C18 1.900(11)
SI2 C14 1.867(11)
SI2 C13 1.876(11)
SI2 C36 1.885(12)
SI2 C25 1.893(10)
O4 C15 1.402(12)
O5 C23 1.426(12)
N7 C49 1.450(15)
N7 H7 0.8800
C8 C37 1.364(16)
C8 C19 1.444(13)
C8 H8 0.9500
C9 C34 1.410(13)
C9 C29 1.426(14)
C9 C22 1.436(15)
C11 C72 1.406(16)
C11 C38 1.418(15)
C12 C46 1.379(15)
C12 C26 1.426(14)
C12 H12 0.9500
C13 C55 1.388(16)
C13 C31 1.414(17)
C14 C28 1.390(17)
C14 C35 1.408(16)
C15 C16 1.386(15)
C15 C18 1.407(14)
C16 C29 1.448(14)
C16 C32 1.484(14)
C17 C41 1.341(19)
C17 C50 1.400(19)
C17 H17 0.9500
C18 C34 1.388(14)
C19 C21 1.410(14)
C19 C26 1.414(14)
C20 C22 1.349(15)
C20 C27 1.422(17)
C20 H20 0.9500
C21 C25 1.377(14)
C21 H21 0.9500
C22 H22 0.9500
C23 C32 1.383(13)
C23 C25 1.408(14)
C24 C51 1.388(16)
C24 C45 1.416(16)
C26 C32 1.441(15)
C27 C42 1.367(15)
C27 H27 0.9500
C28 C30 1.382(17)
C28 H28 0.9500
C29 C42 1.403(14)
C30 C56 1.40(2)
C30 H30 0.9500
C31 C65 1.393(16)
C31 H31 0.9500
C33 C48 1.399(16)
C33 C43 1.417(16)
C33 H33 0.9500
C34 H34 0.9500
C35 C61 1.414(18)
C35 H35 0.9500
C36 C69 1.378(17)
C36 C53 1.411(16)
C37 C46 1.403(16)
C37 H37 0.9500
C38 C47 1.402(17)
C38 H38 0.9500
C39 C47 1.364(19)
C39 C40 1.386(19)
C39 H39 0.9500
C40 C72 1.367(17)
C40 H40 0.9500
C41 C51 1.405(16)
C41 H41 0.9500
C42 H42 0.9500
C43 C62 1.386(15)
C44 C58 1.341(19)
C44 C53 1.410(17)
C44 H44 0.9500
C45 C50 1.382(16)
C45 H45 0.9500
C46 H46 0.9500
C47 H47 0.9500
C48 C52 1.36(2)
C48 H48 0.9500
C49 C68 1.392(16)
C49 C63 1.401(17)
C50 H50 0.9500
C51 H51 0.9500
C52 C70 1.37(2)
C52 H52 0.9500
C53 H53 0.9500
C54 C65 1.36(2)
C54 C71 1.39(2)
C54 H54 0.9500
C55 C71 1.378(19)
C55 H55 0.9500
C56 C61 1.37(2)
C56 H56 0.9500
C57 C68 1.493(18)
C57 H57A 0.9800
C57 H57B 0.9800
C57 H57C 0.9800
C58 C60 1.41(2)
C58 H58 0.9500
C59 C64 1.35(2)
C59 C68 1.399(18)
C59 H59 0.9500
C60 C69 1.384(19)
C60 H60 0.9500
C61 H61 0.9500
C62 C70 1.398(18)
C62 H62 0.9500
C63 C66 1.39(2)
C63 C67 1.515(19)
C64 C66 1.41(2)
C64 H64 0.9500
C65 H65 0.9500
C66 H66 0.9500
C67 H67A 0.9800
C67 H67B 0.9800
C67 H67C 0.9800
C69 H69 0.9500
C70 H70 0.9500
C71 H71 0.9500
C72 H72 0.9500

loop_
_geom_torsion_atom_site_label_1
_geom_torsion_atom_site_label_2
_geom_torsion_atom_site_label_3
_geom_torsion_atom_site_label_4
_geom_torsion
O6 P3 O4 C15 -154.6(8)
O5 P3 O4 C15 -29.8(9)
N7 P3 O4 C15 75.6(8)
O6 P3 O5 C23 62.8(8)
O4 P3 O5 C23 -57.1(7)
N7 P3 O5 C23 -168.1(7)
O6 P3 N7 C49 84.3(10)
O4 P3 N7 C49 -152.7(8)
O5 P3 N7 C49 -42.3(9)
C43 SI1 C11 C72 -158.1(9)
C24 SI1 C11 C72 84.3(10)
C18 SI1 C11 C72 -40.3(11)
C43 SI1 C11 C38 23.9(10)
C24 SI1 C11 C38 -93.8(9)
C18 SI1 C11 C38 141.6(9)
C14 SI2 C13 C55 93.3(10)
C36 SI2 C13 C55 -28.9(11)
C25 SI2 C13 C55 -151.7(9)
C14 SI2 C13 C31 -81.2(9)
C36 SI2 C13 C31 156.6(9)
C25 SI2 C13 C31 33.8(10)
C13 SI2 C14 C28 40.6(11)
C36 SI2 C14 C28 164.4(9)
C25 SI2 C14 C28 -79.2(10)
C13 SI2 C14 C35 -148.7(10)
C36 SI2 C14 C35 -24.9(11)
C25 SI2 C14 C35 91.5(11)
P3 O4 C15 C16 63.4(12)
P3 O4 C15 C18 -121.4(9)
O4 C15 C16 C29 -178.3(9)
C18 C15 C16 C29 6.8(16)
O4 C15 C16 C32 0.9(15)
C18 C15 C16 C32 -173.9(10)
C16 C15 C18 C34 -0.8(16)
O4 C15 C18 C34 -175.7(9)
C16 C15 C18 SI1 174.3(8)
O4 C15 C18 SI1 -0.6(15)
C37 C8 C19 C21 -178.3(10)
C37 C8 C19 C26 0.0(16)
C26 C19 C21 C25 5.0(16)
C8 C19 C21 C25 -176.8(10)
C27 C20 C22 C9 -1.3(17)
C34 C9 C22 C20 175.2(11)
C29 C9 C22 C20 -3.6(16)
P3 O5 C23 C32 68.1(11)
P3 O5 C23 C25 -118.2(9)
C11 SI1 C24 C51 165.4(9)
C43 SI1 C24 C51 47.1(11)
C18 SI1 C24 C51 -76.3(11)
C11 SI1 C24 C45 -10.9(10)
C43 SI1 C24 C45 -129.2(9)
C18 SI1 C24 C45 107.4(9)
C19 C21 C25 C23 -1.1(15)
C19 C21 C25 SI2 -169.5(8)
C32 C23 C25 C21 -8.2(16)
O5 C23 C25 C21 178.5(9)
C32 C23 C25 SI2 159.9(9)
O5 C23 C25 SI2 -13.3(13)
C14 SI2 C25 C21 -6.5(10)
C13 SI2 C25 C21 -122.8(9)
C36 SI2 C25 C21 111.6(9)
C14 SI2 C25 C23 -174.1(9)
C13 SI2 C25 C23 69.6(10)
C36 SI2 C25 C23 -56.1(10)
C21 C19 C26 C12 -179.8(9)
C8 C19 C26 C12 2.0(15)
C21 C19 C26 C32 -0.2(15)
C8 C19 C26 C32 -178.5(9)
C46 C12 C26 C19 -2.5(16)
C46 C12 C26 C32 178.0(10)
C22 C20 C27 C42 4.2(18)
C35 C14 C28 C30 0.8(18)
SI2 C14 C28 C30 172.0(10)
C34 C9 C29 C42 -173.3(10)
C22 C9 C29 C42 5.6(15)
C34 C9 C29 C16 5.9(15)
C22 C9 C29 C16 -175.3(9)
C15 C16 C29 C42 170.0(10)
C32 C16 C29 C42 -9.3(16)
C15 C16 C29 C9 -9.2(15)
C32 C16 C29 C9 171.6(9)
C14 C28 C30 C56 -2(2)
C55 C13 C31 C65 -3.0(17)
SI2 C13 C31 C65 171.9(10)
C25 C23 C32 C26 12.8(16)
O5 C23 C32 C26 -174.0(9)
C25 C23 C32 C16 -161.8(10)
O5 C23 C32 C16 11.3(14)
C19 C26 C32 C23 -8.0(14)
C12 C26 C32 C23 171.5(10)
C19 C26 C32 C16 166.5(10)
C12 C26 C32 C16 -14.0(16)
C15 C16 C32 C23 -57.2(15)
C29 C16 C32 C23 122.0(11)
C15 C16 C32 C26 128.5(11)
C29 C16 C32 C26 -52.3(15)
C15 C18 C34 C9 -2.9(16)
SI1 C18 C34 C9 -178.6(8)
C29 C9 C34 C18 0.2(16)
C22 C9 C34 C18 -178.6(10)
C28 C14 C35 C61 1.7(18)
SI2 C14 C35 C61 -169.4(10)
C14 SI2 C36 C69 -61.0(12)
C13 SI2 C36 C69 59.4(12)
C25 SI2 C36 C69 -175.4(11)
C14 SI2 C36 C53 116.6(10)
C13 SI2 C36 C53 -123.0(10)
C25 SI2 C36 C53 2.2(11)
C19 C8 C37 C46 -1.4(18)
C72 C11 C38 C47 0.4(16)
SI1 C11 C38 C47 178.5(8)
C47 C39 C40 C72 2.7(19)
C50 C17 C41 C51 1.1(19)
C20 C27 C42 C29 -2.1(18)
C9 C29 C42 C27 -2.8(17)
C16 C29 C42 C27 178.1(10)
C48 C33 C43 C62 0.1(17)
C48 C33 C43 SI1 -174.5(9)
C11 SI1 C43 C62 -97.0(10)
C24 SI1 C43 C62 19.9(11)
C18 SI1 C43 C62 147.2(9)
C11 SI1 C43 C33 77.4(10)
C24 SI1 C43 C33 -165.8(9)
C18 SI1 C43 C33 -38.4(10)
C51 C24 C45 C50 1.6(16)
SI1 C24 C45 C50 178.1(9)
C26 C12 C46 C37 1.1(17)
C8 C37 C46 C12 0.9(19)
C40 C39 C47 C38 -1.6(18)
C11 C38 C47 C39 0.1(17)
C43 C33 C48 C52 0.5(18)
P3 N7 C49 C68 -87.6(12)
P3 N7 C49 C63 96.3(12)
C24 C45 C50 C17 -1.3(17)
C41 C17 C50 C45 0.0(18)
C45 C24 C51 C41 -0.5(17)
SI1 C24 C51 C41 -176.9(9)
C17 C41 C51 C24 -0.8(19)
C33 C48 C52 C70 -2(2)
C58 C44 C53 C36 -1.5(19)
C69 C36 C53 C44 -1.0(18)
SI2 C36 C53 C44 -178.8(9)
C31 C13 C55 C71 2.6(17)
SI2 C13 C55 C71 -172.0(9)
C28 C30 C56 C61 1(2)
C53 C44 C58 C60 2(2)
C44 C58 C60 C69 -1(2)
C30 C56 C61 C35 2(2)
C14 C35 C61 C56 -3(2)
C33 C43 C62 C70 1.1(17)
SI1 C43 C62 C70 175.5(10)
C68 C49 C63 C66 4.9(18)
N7 C49 C63 C66 -179.0(11)
C68 C49 C63 C67 -172.2(11)
N7 C49 C63 C67 3.9(17)
C68 C59 C64 C66 1(2)
C71 C54 C65 C31 0(2)
C13 C31 C65 C54 2(2)
C49 C63 C66 C64 -3.6(19)
C67 C63 C66 C64 173.6(12)
C59 C64 C66 C63 1(2)
C63 C49 C68 C59 -3.4(17)
N7 C49 C68 C59 -179.2(10)
C63 C49 C68 C57 176.4(11)
N7 C49 C68 C57 0.5(17)
C64 C59 C68 C49 0.4(19)
C64 C59 C68 C57 -179.3(12)
C53 C36 C69 C60 3(2)
SI2 C36 C69 C60 -179.6(12)
C58 C60 C69 C36 -2(2)
C48 C52 C70 C62 4(2)
C43 C62 C70 C52 -3(2)
C13 C55 C71 C54 -0.9(19)
C65 C54 C71 C55 0(2)
C39 C40 C72 C11 -2.3(19)
C38 C11 C72 C40 0.7(17)
SI1 C11 C72 C40 -177.4(9)
